data_4021094
loop_
_publ_author_name
'Sharanjeet K. Bagal'
'Robert M. Adlington'
'Jack E. Baldwin'
'Rodolfo Marquez'

_publ_section_title
;
 Dimerization of Butenolide Structures. A Biomimetic Approach
 to the Dimeric Sesquiterpene Lactones (+-)-Biatractylolide
 and (+-)-Biepiasterolide
;
_journal_name_full 'Journal of Organic Chemistry'
_journal_page_first 9100
_journal_page_last 9108
_journal_paper_doi 10.1021/jo0488053
_journal_volume 69
_journal_year 2004
_chemical_formula_moiety ' C30 H38 O4 '
_chemical_formula_sum 'C30 H38 O4'
_chemical_formula_weight 462.63
_space_group_IT_number 61
_symmetry_cell_setting orthorhombic
_symmetry_space_group_name_Hall '-P 2ac 2ab'
_symmetry_space_group_name_H-M 'P b c a'
_cell_angle_alpha 90
_cell_angle_beta 90
_cell_angle_gamma 90
_cell_formula_units_Z 8
_cell_length_a 11.7266(2)
_cell_length_b 14.6049(2)
_cell_length_c 28.9655(4)
_cell_measurement_temperature 150
_cell_volume 4960.80(13)
_diffrn_ambient_temperature 150
_exptl_crystal_density_diffrn 1.239
_cod_depositor_comments
;
The following automatic conversions were performed:
'_symmetry_cell_setting' value 'Orthorhombic' changed to 'orthorhombic'
according to '/home/saulius/struct/CIF-dictionaries/cif_core.dic'
dictionary named 'cif_core.dic' version 2.4.1 from 2010-06-29.

Automatic conversion script
Id: cif_fix_enum 1527 2010-12-29 10:47:43Z saulius 
;
_cod_original_sg_symbol_H-M 'P b c a '
_cod_original_formula_sum ' C30 H38 O4 '
_cod_database_code 4021094

loop_
_symmetry_equiv_pos_as_xyz
x,y,z
-x,-y,-z
-x+1/2,y+1/2,z
x+1/2,-y+1/2,-z
x,-y+1/2,z+1/2
-x,y+1/2,-z+1/2
-x+1/2,-y,z+1/2
x+1/2,y,-z+1/2

loop_
_atom_site_label
_atom_site_fract_x
_atom_site_fract_y
_atom_site_fract_z
_atom_site_U_iso_or_equiv
_atom_site_occupancy
_atom_site_adp_type
C1 0.16035(15) 0.10261(12) 0.35980(6) 0.0229 1.0000 Uani
C2 0.09650(17) 0.18669(13) 0.37950(6) 0.0282 1.0000 Uani
C3 0.07359(17) 0.18660(13) 0.43222(6) 0.0294 1.0000 Uani
C4 0.0489(2) 0.28678(15) 0.44580(7) 0.0389 1.0000 Uani
C5 0.0397(2) 0.30064(17) 0.49791(8) 0.0497 1.0000 Uani
C6 0.1488(3) 0.2681(2) 0.52094(7) 0.0561 1.0000 Uani
C7 0.1801(2) 0.17123(17) 0.50865(7) 0.0426 1.0000 Uani
C8 0.18250(18) 0.15232(14) 0.45696(6) 0.0314 1.0000 Uani
C9 0.20764(18) 0.05199(14) 0.44472(6) 0.0313 1.0000 Uani
C10 0.16993(16) 0.02952(13) 0.39634(6) 0.0258 1.0000 Uani
C11 0.12179(17) -0.04729(13) 0.38111(7) 0.0295 1.0000 Uani
C12 0.07817(16) -0.03129(13) 0.33430(6) 0.0272 1.0000 Uani
O1 0.09344(11) 0.05899(9) 0.32353(4) 0.0253 1.0000 Uani
O2 0.03469(13) -0.0835(1) 0.30740(5) 0.0389 1.0000 Uani
C13 -0.03071(18) 0.12756(15) 0.44440(7) 0.0363 1.0000 Uani
C14 0.2068(3) 0.1097(2) 0.54053(8) 0.0596 1.0000 Uani
C15 0.1004(2) -0.13569(14) 0.40597(8) 0.0411 1.0000 Uani
C16 0.27605(15) 0.12810(12) 0.33535(6) 0.0218 1.0000 Uani
C17 0.26506(16) 0.21199(12) 0.30332(6) 0.0242 1.0000 Uani
C18 0.30026(16) 0.19670(11) 0.25246(6) 0.0216 1.0000 Uani
C19 0.25226(17) 0.27800(13) 0.22460(6) 0.0273 1.0000 Uani
C20 0.26048(18) 0.26507(13) 0.17220(6) 0.0326 1.0000 Uani
C21 0.20107(19) 0.17667(15) 0.15819(6) 0.0342 1.0000 Uani
C22 0.25084(17) 0.09598(13) 0.18356(6) 0.0250 1.0000 Uani
C23 0.24575(16) 0.10576(12) 0.23581(5) 0.0220 1.0000 Uani
C24 0.29447(16) 0.02308(12) 0.26210(6) 0.0234 1.0000 Uani
C25 0.32843(15) 0.04743(11) 0.31038(6) 0.0221 1.0000 Uani
C26 0.41547(16) 0.01458(12) 0.33493(6) 0.0250 1.0000 Uani
C27 0.43205(16) 0.07388(13) 0.37558(6) 0.0255 1.0000 Uani
O3 0.35503(11) 0.14513(9) 0.37307(4) 0.0257 1.0000 Uani
O4 0.49952(13) 0.06880(11) 0.40648(5) 0.0371 1.0000 Uani
C28 0.43045(16) 0.19563(12) 0.24767(6) 0.0269 1.0000 Uani
C29 0.29266(19) 0.02449(14) 0.16145(6) 0.0333 1.0000 Uani
C30 0.49444(17) -0.06267(14) 0.32434(7) 0.0331 1.0000 Uani
H21 0.0211 0.1908 0.3635 0.0339 1.0000 Uiso
H22 0.1428 0.2423 0.3722 0.0339 1.0000 Uiso
H41 -0.0247 0.3059 0.4312 0.0467 1.0000 Uiso
H42 0.1121 0.3262 0.4338 0.0467 1.0000 Uiso
H51 -0.0263 0.2647 0.5101 0.0596 1.0000 Uiso
H52 0.0279 0.3671 0.5047 0.0596 1.0000 Uiso
H61 0.2125 0.3093 0.5112 0.0673 1.0000 Uiso
H62 0.1387 0.2721 0.5552 0.0673 1.0000 Uiso
H81 0.2485 0.1888 0.4451 0.0377 1.0000 Uiso
H91 0.2915 0.0409 0.4474 0.0376 1.0000 Uiso
H92 0.1662 0.0113 0.4669 0.0376 1.0000 Uiso
H131 -0.0432 0.1289 0.4785 0.0435 1.0000 Uiso
H132 -0.0996 0.1524 0.4284 0.0435 1.0000 Uiso
H133 -0.0171 0.0631 0.4342 0.0435 1.0000 Uiso
H141 0.2272 0.0458 0.5312 0.0715 1.0000 Uiso
H142 0.2066 0.1271 0.5739 0.0715 1.0000 Uiso
H151 0.1368 -0.1333 0.4372 0.0493 1.0000 Uiso
H152 0.1338 -0.1874 0.3879 0.0493 1.0000 Uiso
H153 0.0164 -0.1452 0.4095 0.0493 1.0000 Uiso
H171 0.1835 0.2320 0.3036 0.0291 1.0000 Uiso
H172 0.3141 0.2619 0.3162 0.0291 1.0000 Uiso
H191 0.1702 0.2862 0.2330 0.0327 1.0000 Uiso
H192 0.2959 0.3343 0.2332 0.0327 1.0000 Uiso
H201 0.2230 0.3180 0.1564 0.0391 1.0000 Uiso
H202 0.3425 0.2621 0.1629 0.0391 1.0000 Uiso
H211 0.2108 0.1672 0.1242 0.0410 1.0000 Uiso
H212 0.1180 0.1816 0.1656 0.0410 1.0000 Uiso
H231 0.1627 0.1076 0.2435 0.0264 1.0000 Uiso
H241 0.3631 -0.0001 0.2452 0.0281 1.0000 Uiso
H242 0.2352 -0.0261 0.2633 0.0281 1.0000 Uiso
H281 0.4514 0.1857 0.2146 0.0322 1.0000 Uiso
H282 0.4627 0.1450 0.2669 0.0322 1.0000 Uiso
H283 0.4622 0.2555 0.2584 0.0322 1.0000 Uiso
H291 0.2918 0.0229 0.1269 0.0399 1.0000 Uiso
H292 0.3252 -0.0281 0.1792 0.0399 1.0000 Uiso
H301 0.4687 -0.0943 0.2955 0.0397 1.0000 Uiso
H302 0.5734 -0.0384 0.3198 0.0397 1.0000 Uiso
H303 0.4942 -0.1071 0.3506 0.0397 1.0000 Uiso

loop_
_atom_site_aniso_label
_atom_site_aniso_U_11
_atom_site_aniso_U_22
_atom_site_aniso_U_33
_atom_site_aniso_U_23
_atom_site_aniso_U_13
_atom_site_aniso_U_12
C1 0.0253(9) 0.0251(9) 0.0183(7) -0.0018(7) -0.0024(7) 0.0016(7)
C2 0.035(1) 0.029(1) 0.0213(8) -0.0026(7) 0.0031(8) 0.0073(8)
C3 0.0345(11) 0.034(1) 0.0194(8) -0.0046(7) 0.0041(7) 0.0008(8)
C4 0.0478(13) 0.0376(11) 0.031(1) -0.0102(9) 0.0071(9) 0.002(1)
C5 0.0646(16) 0.0524(14) 0.0320(11) -0.019(1) 0.0090(11) 0.0031(12)
C6 0.0748(18) 0.0662(17) 0.027(1) -0.0169(11) -0.0017(11) -0.0073(14)
C7 0.0448(13) 0.0607(14) 0.0222(9) -0.0066(9) -0.0021(9) -0.0074(11)
C8 0.0347(11) 0.0405(11) 0.0191(8) -0.0025(8) 0.0009(7) -0.0039(9)
C9 0.034(1) 0.0391(11) 0.0209(8) 0.0064(8) 0.0009(8) 0.0007(9)
C10 0.0254(9) 0.0296(9) 0.0225(8) 0.0024(7) 0.0044(7) 0.0044(8)
C11 0.032(1) 0.0263(9) 0.0306(9) 0.0006(7) 0.0085(8) 0.0034(8)
C12 0.0261(9) 0.0246(9) 0.0310(9) -0.0047(8) 0.0067(8) 0.0007(8)
O1 0.0265(6) 0.0275(6) 0.0220(6) -0.0027(5) -0.0012(5) -0.0000(5)
O2 0.0396(8) 0.0355(8) 0.0414(8) -0.0123(6) 0.0020(7) -0.0053(7)
C13 0.0354(11) 0.0430(12) 0.030(1) -0.0046(9) 0.0062(9) -0.0009(9)
C14 0.0745(19) 0.0805(19) 0.024(1) 0.0013(11) -0.0069(11) -0.0019(16)
C15 0.0537(14) 0.027(1) 0.0423(11) 0.0055(9) 0.012(1) 0.001(1)
C16 0.0271(9) 0.0222(8) 0.0162(7) -0.0020(6) -0.0019(7) 0.0010(7)
C17 0.032(1) 0.0195(8) 0.0211(7) -0.0008(7) 0.0030(7) 0.0004(7)
C18 0.0266(9) 0.0199(8) 0.0183(7) -0.0008(7) 0.0024(7) 0.0005(7)
C19 0.033(1) 0.0243(9) 0.0248(8) 0.0027(7) 0.0038(8) 0.0037(8)
C20 0.0426(11) 0.030(1) 0.0255(9) 0.0058(7) 0.0010(9) 0.0016(9)
C21 0.0399(11) 0.0397(11) 0.0229(9) 0.0024(8) -0.0035(8) 0.0001(9)
C22 0.0291(9) 0.0274(9) 0.0186(7) 0.0002(7) -0.0015(7) -0.0065(8)
C23 0.0242(9) 0.0231(9) 0.0188(7) -0.0010(6) 0.0001(7) 0.0006(7)
C24 0.0298(9) 0.0196(8) 0.0208(8) -0.0024(6) 0.0030(7) 0.0003(8)
C25 0.0276(9) 0.0185(8) 0.0204(8) 0.0010(6) 0.0027(7) -0.0011(7)
C26 0.0258(9) 0.0241(9) 0.0251(8) 0.0025(7) 0.0034(7) -0.0004(7)
C27 0.0250(9) 0.0285(9) 0.0229(8) 0.0043(7) 0.0017(7) -0.0015(8)
O3 0.0298(7) 0.0269(7) 0.0204(6) -0.0037(5) -0.0024(5) -0.0010(5)
O4 0.0350(8) 0.0489(9) 0.0274(7) 0.0019(6) -0.0073(6) 0.0024(7)
C28 0.028(1) 0.0248(9) 0.0274(9) -0.0025(8) 0.0021(8) -0.0021(8)
C29 0.0419(11) 0.036(1) 0.0223(8) -0.0064(8) 0.0027(8) -0.0065(9)
C30 0.031(1) 0.031(1) 0.037(1) 0.0035(8) 0.0008(8) 0.0080(8)

loop_
_geom_bond_atom_site_label_1
_geom_bond_site_symmetry_1
_geom_bond_atom_site_label_2
_geom_bond_site_symmetry_2
_geom_bond_distance
_geom_bond_publ_flag
C1 . C2 . 1.547(3) yes
C1 . C10 . 1.507(3) yes
C1 . O1 . 1.458(2) yes
C1 . C16 . 1.575(3) yes
C2 . C3 . 1.551(2) yes
C2 . H21 . 1.000 no
C2 . H22 . 1.000 no
C3 . C4 . 1.541(3) yes
C3 . C8 . 1.547(3) yes
C3 . C13 . 1.538(3) yes
C4 . C5 . 1.528(3) yes
C4 . H41 . 1.000 no
C4 . H42 . 1.000 no
C5 . C6 . 1.519(4) yes
C5 . H51 . 1.000 no
C5 . H52 . 1.000 no
C6 . C7 . 1.505(4) yes
C6 . H61 . 1.000 no
C6 . H62 . 1.000 no
C7 . C8 . 1.523(3) yes
C7 . C14 . 1.326(4) yes
C8 . C9 . 1.536(3) yes
C8 . H81 . 1.000 no
C9 . C10 . 1.505(3) yes
C9 . H91 . 1.000 no
C9 . H92 . 1.0000 no
C10 . C11 . 1.331(3) yes
C11 . C12 . 1.468(3) yes
C11 . C15 . 1.498(3) yes
C12 . O1 . 1.368(2) yes
C12 . O2 . 1.204(2) yes
C13 . H131 . 1.000 no
C13 . H132 . 1.000 no
C13 . H133 . 1.000 no
C14 . H141 . 1.000 no
C14 . H142 . 1.000 no
C15 . H151 . 1.000 no
C15 . H152 . 1.000 no
C15 . H153 . 1.000 no
C16 . C17 . 1.542(2) yes
C16 . C25 . 1.512(2) yes
C16 . O3 . 1.454(2) yes
C17 . C18 . 1.546(2) yes
C17 . H171 . 1.0000 no
C17 . H172 . 1.0000 no
C18 . C19 . 1.542(2) yes
C18 . C23 . 1.550(2) yes
C18 . C28 . 1.533(3) yes
C19 . C20 . 1.533(2) yes
C19 . H191 . 1.000 no
C19 . H192 . 1.000 no
C20 . C21 . 1.522(3) yes
C20 . H201 . 1.0000 no
C20 . H202 . 1.000 no
C21 . C22 . 1.506(3) yes
C21 . H211 . 1.0000 no
C21 . H212 . 1.000 no
C22 . C23 . 1.521(2) yes
C22 . C29 . 1.319(3) yes
C23 . C24 . 1.538(2) yes
C23 . H231 . 1.0000 no
C24 . C25 . 1.498(2) yes
C24 . H241 . 1.0000 no
C24 . H242 . 1.0000 no
C25 . C26 . 1.333(3) yes
C26 . C27 . 1.474(3) yes
C26 . C30 . 1.492(3) yes
C27 . O3 . 1.380(2) yes
C27 . O4 . 1.197(2) yes
C28 . H281 . 1.0000 no
C28 . H282 . 1.0000 no
C28 . H283 . 1.0000 no
C29 . H291 . 1.0000 no
C29 . H292 . 1.000 no
C30 . H301 . 1.000 no
C30 . H302 . 1.000 no
C30 . H303 . 1.000 no
